data_4068500
loop_
_publ_author_name
'Kotzen, Natalie'
'Goldberg, Israel'
'Vigalok, Arkadi'

_publ_section_title
;
 Stepwise Boron-to-Zinc C6F5Group Transfer in a Zn&#x2212;Calixarene
 System
;
_journal_issue 3
_journal_name_full Organometallics
_journal_page_first 929
_journal_paper_doi 10.1021/om800904y
_journal_volume 28
_journal_year 2009
_chemical_formula_moiety 'C65 H69 F5 O4 Zn2'
_chemical_formula_sum 'C65 H69 F5 O4 Zn2'
_chemical_formula_weight 1139.94
_chemical_name_systematic
; 
 ? 
;
_space_group_IT_number 2
_symmetry_cell_setting triclinic
_symmetry_space_group_name_Hall '-P 1'
_symmetry_space_group_name_H-M 'P -1'
_atom_sites_solution_hydrogens geom
_atom_sites_solution_primary direct
_atom_sites_solution_secondary difmap
_audit_creation_method SHELXL-97
_cell_angle_alpha 99.6607(9)
_cell_angle_beta 90.5222(9)
_cell_angle_gamma 108.8518(19)
_cell_formula_units_Z 2
_cell_length_a 11.6011(2)
_cell_length_b 11.8492(3)
_cell_length_c 22.0287(7)
_cell_measurement_reflns_used 7025
_cell_measurement_temperature 110(2)
_cell_measurement_theta_max 28.28
_cell_measurement_theta_min 1.41
_cell_volume 2818.55(13)
_computing_cell_refinement Denzo
_computing_data_collection 'Collect, Nonius B.V.'
_computing_data_reduction 'Denzo & Scalepack'
_computing_structure_refinement 'SHELXL-97 (Sheldrick, 1997)'
_computing_structure_solution SIR-97
_diffrn_ambient_temperature 110(2)
_diffrn_detector_area_resol_mean 12.8
_diffrn_measured_fraction_theta_full 0.947
_diffrn_measured_fraction_theta_max 0.947
_diffrn_measurement_device_type 'Nonius KappaCCD'
_diffrn_measurement_method '1 deg. Phi & Omega scans'
_diffrn_radiation_monochromator graphite
_diffrn_radiation_source 'fine-focus sealed tube'
_diffrn_radiation_type MoK\a
_diffrn_radiation_wavelength 0.71073
_diffrn_reflns_av_R_equivalents 0.0480
_diffrn_reflns_av_sigmaI/netI 0.0685
_diffrn_reflns_limit_h_max 15
_diffrn_reflns_limit_h_min 0
_diffrn_reflns_limit_k_max 14
_diffrn_reflns_limit_k_min -15
_diffrn_reflns_limit_l_max 28
_diffrn_reflns_limit_l_min -28
_diffrn_reflns_number 22635
_diffrn_reflns_theta_full 28.22
_diffrn_reflns_theta_max 28.22
_diffrn_reflns_theta_min 2.82
_diffrn_standards_number 0
_exptl_absorpt_coefficient_mu 0.915
_exptl_absorpt_correction_T_max 0.9140
_exptl_absorpt_correction_T_min 0.7400
_exptl_absorpt_correction_type multi-scan
_exptl_absorpt_process_details 'Blessing, 1995'
_exptl_crystal_colour colorless
_exptl_crystal_density_diffrn 1.343
_exptl_crystal_density_method 'not measured'
_exptl_crystal_description prism
_exptl_crystal_F_000 1192
_exptl_crystal_size_max 0.35
_exptl_crystal_size_mid 0.25
_exptl_crystal_size_min 0.10
_refine_diff_density_max 0.478
_refine_diff_density_min -0.795
_refine_diff_density_rms 0.079
_refine_ls_extinction_method none
_refine_ls_goodness_of_fit_ref 1.026
_refine_ls_hydrogen_treatment constr
_refine_ls_matrix_type full
_refine_ls_number_parameters 698
_refine_ls_number_reflns 13166
_refine_ls_number_restraints 0
_refine_ls_restrained_S_all 1.026
_refine_ls_R_factor_all 0.0762
_refine_ls_R_factor_gt 0.0467
_refine_ls_shift/su_max 0.004
_refine_ls_shift/su_mean 0.000
_refine_ls_structure_factor_coef Fsqd
_refine_ls_weighting_details 'calc w=1/[\s^2^(Fo^2^)+(0.0666P)^2^+0.3770P] where P=(Fo^2^+2Fc^2^)/3'
_refine_ls_weighting_scheme calc
_refine_ls_wR_factor_gt 0.1117
_refine_ls_wR_factor_ref 0.1296
_reflns_number_gt 9559
_reflns_number_total 13166
_reflns_threshold_expression >2sigma(I)
_cod_data_source_file om800904y_si_003.cif
_cod_data_source_block ar25
_cod_original_cell_volume 2818.55(12)
_cod_database_code 4068500

loop_
_symmetry_equiv_pos_as_xyz
'x, y, z'
'-x, -y, -z'

loop_
_atom_site_label
_atom_site_type_symbol
_atom_site_fract_x
_atom_site_fract_y
_atom_site_fract_z
_atom_site_U_iso_or_equiv
_atom_site_adp_type
_atom_site_occupancy
_atom_site_symmetry_multiplicity
_atom_site_calc_flag
_atom_site_refinement_flags
Zn1 Zn 0.46347(2) 0.13714(3) 0.712723(13) 0.01981(9) Uani 1 1 d .
Zn2 Zn 0.33183(2) 0.25552(3) 0.807037(13) 0.02131(9) Uani 1 1 d .
O1 O 0.34320(14) 0.22639(16) 0.71787(8) 0.0171(3) Uani 1 1 d .
O2 O 0.49742(14) 0.42704(15) 0.79849(8) 0.0180(3) Uani 1 1 d .
O3 O 0.44859(14) 0.16717(16) 0.80175(7) 0.0169(3) Uani 1 1 d .
O4 O 0.18711(14) 0.05311(16) 0.78799(8) 0.0206(4) Uani 1 1 d .
F1 F 0.08399(14) 0.30582(16) 0.80929(8) 0.0337(4) Uani 1 1 d .
F2 F -0.03757(14) 0.37578(18) 0.90329(10) 0.0445(5) Uani 1 1 d .
F3 F 0.05464(18) 0.41080(19) 1.02236(9) 0.0486(5) Uani 1 1 d .
F4 F 0.27641(18) 0.39035(18) 1.04469(8) 0.0420(4) Uani 1 1 d .
F5 F 0.40070(14) 0.32289(17) 0.95012(7) 0.0342(4) Uani 1 1 d .
C1 C 0.12311(19) 0.0540(2) 0.66219(11) 0.0187(5) Uani 1 1 d .
H1A H 0.0496 0.0048 0.6349 0.022 Uiso 1 1 calc R
H1B H 0.0958 0.0943 0.6997 0.022 Uiso 1 1 calc R
C2 C 0.2034(2) 0.1503(2) 0.62910(11) 0.0179(5) Uani 1 1 d .
C3 C 0.1762(2) 0.1548(2) 0.56832(11) 0.0187(5) Uani 1 1 d .
H3 H 0.1049 0.0959 0.5469 0.022 Uiso 1 1 calc R
C4 C 0.2504(2) 0.2433(2) 0.53738(11) 0.0196(5) Uani 1 1 d .
C5 C 0.3530(2) 0.3301(2) 0.57070(11) 0.0192(5) Uani 1 1 d .
H5 H 0.4043 0.3911 0.5508 0.023 Uiso 1 1 calc R
C6 C 0.3827(2) 0.3303(2) 0.63235(11) 0.0170(5) Uani 1 1 d .
C7 C 0.3089(2) 0.2385(2) 0.66088(11) 0.0171(5) Uani 1 1 d .
C8 C 0.4889(2) 0.4352(2) 0.66834(11) 0.0188(5) Uani 1 1 d .
H8A H 0.5283 0.4889 0.6392 0.023 Uiso 1 1 calc R
H8B H 0.4539 0.4826 0.6997 0.023 Uiso 1 1 calc R
C9 C 0.5885(2) 0.4054(2) 0.70111(11) 0.0169(5) Uani 1 1 d .
C10 C 0.6860(2) 0.3868(2) 0.66855(11) 0.0189(5) Uani 1 1 d .
H10 H 0.6884 0.3933 0.6261 0.023 Uiso 1 1 calc R
C11 C 0.7797(2) 0.3591(2) 0.69614(11) 0.0188(5) Uani 1 1 d .
C12 C 0.7701(2) 0.3439(2) 0.75770(11) 0.0185(5) Uani 1 1 d .
H12 H 0.8303 0.3201 0.7766 0.022 Uiso 1 1 calc R
C13 C 0.6760(2) 0.3621(2) 0.79244(11) 0.0179(5) Uani 1 1 d .
C14 C 0.5890(2) 0.3986(2) 0.76370(11) 0.0170(5) Uani 1 1 d .
C15 C 0.6678(2) 0.3395(2) 0.85847(11) 0.0174(5) Uani 1 1 d .
H15A H 0.7484 0.3827 0.8810 0.021 Uiso 1 1 calc R
H15B H 0.6083 0.3748 0.8787 0.021 Uiso 1 1 calc R
C16 C 0.6302(2) 0.2068(2) 0.86455(11) 0.0169(5) Uani 1 1 d .
C17 C 0.7010(2) 0.1627(2) 0.89983(11) 0.0180(5) Uani 1 1 d .
H17 H 0.7774 0.2164 0.9186 0.022 Uiso 1 1 calc R
C18 C 0.6633(2) 0.0427(2) 0.90850(11) 0.0194(5) Uani 1 1 d .
C19 C 0.5494(2) -0.0346(2) 0.88055(11) 0.0200(5) Uani 1 1 d .
H19 H 0.5221 -0.1169 0.8856 0.024 Uiso 1 1 calc R
C20 C 0.4753(2) 0.0060(2) 0.84567(11) 0.0186(5) Uani 1 1 d .
C21 C 0.5175(2) 0.1267(2) 0.83767(10) 0.0169(5) Uani 1 1 d .
C22 C 0.3447(2) -0.0756(2) 0.82511(11) 0.0215(5) Uani 1 1 d .
H22A H 0.2898 -0.0454 0.8525 0.026 Uiso 1 1 calc R
H22B H 0.3368 -0.1576 0.8329 0.026 Uiso 1 1 calc R
C23 C 0.2959(2) -0.0899(2) 0.75861(11) 0.0187(5) Uani 1 1 d .
C24 C 0.3223(2) -0.1705(2) 0.71187(12) 0.0204(5) Uani 1 1 d .
H24 H 0.3695 -0.2176 0.7223 0.025 Uiso 1 1 calc R
C25 C 0.2822(2) -0.1851(2) 0.65008(11) 0.0190(5) Uani 1 1 d .
C26 C 0.2182(2) -0.1104(2) 0.63566(11) 0.0179(5) Uani 1 1 d .
H26 H 0.1950 -0.1148 0.5936 0.022 Uiso 1 1 calc R
C27 C 0.1873(2) -0.0296(2) 0.68073(11) 0.0178(5) Uani 1 1 d .
C28 C 0.2212(2) -0.0254(2) 0.74248(11) 0.0177(5) Uani 1 1 d .
C29 C 0.5348(2) 0.5554(2) 0.82506(12) 0.0219(5) Uani 1 1 d .
H29A H 0.5662 0.6042 0.7927 0.026 Uiso 1 1 calc R
H29B H 0.6012 0.5752 0.8577 0.026 Uiso 1 1 calc R
C30 C 0.4281(2) 0.5858(2) 0.85204(12) 0.0219(5) Uani 1 1 d .
C31 C 0.3280(2) 0.5789(3) 0.81404(13) 0.0265(6) Uani 1 1 d .
H31 H 0.3273 0.5543 0.7707 0.032 Uiso 1 1 calc R
C32 C 0.2298(2) 0.6079(3) 0.83926(15) 0.0313(6) Uani 1 1 d .
H32 H 0.1616 0.6014 0.8131 0.038 Uiso 1 1 calc R
C33 C 0.2303(3) 0.6458(3) 0.90201(15) 0.0355(7) Uani 1 1 d .
H33 H 0.1631 0.6662 0.9189 0.043 Uiso 1 1 calc R
C34 C 0.3301(3) 0.6541(3) 0.94047(15) 0.0345(7) Uani 1 1 d .
H34 H 0.3315 0.6807 0.9837 0.041 Uiso 1 1 calc R
C35 C 0.4275(2) 0.6231(3) 0.91489(13) 0.0281(6) Uani 1 1 d .
H35 H 0.4948 0.6277 0.9412 0.034 Uiso 1 1 calc R
C36 C 0.0880(2) -0.0066(3) 0.82397(12) 0.0257(6) Uani 1 1 d .
H36A H 0.0810 0.0539 0.8594 0.031 Uiso 1 1 calc R
H36B H 0.1098 -0.0700 0.8408 0.031 Uiso 1 1 calc R
C37 C -0.0345(2) -0.0639(3) 0.78880(12) 0.0275(6) Uani 1 1 d .
C38 C -0.1097(2) 0.0056(3) 0.78302(14) 0.0342(7) Uani 1 1 d .
H38 H -0.0805 0.0905 0.7982 0.041 Uiso 1 1 calc R
C39 C -0.2266(3) -0.0491(4) 0.75525(16) 0.0478(10) Uani 1 1 d .
H39 H -0.2777 -0.0017 0.7517 0.057 Uiso 1 1 calc R
C40 C -0.2692(3) -0.1726(4) 0.73269(15) 0.0546(11) Uani 1 1 d .
H40 H -0.3497 -0.2101 0.7140 0.065 Uiso 1 1 calc R
C41 C -0.1943(3) -0.2410(4) 0.73750(15) 0.0523(10) Uani 1 1 d .
H41 H -0.2233 -0.3255 0.7216 0.063 Uiso 1 1 calc R
C42 C -0.0767(3) -0.1875(3) 0.76538(14) 0.0377(7) Uani 1 1 d .
H42 H -0.0257 -0.2352 0.7684 0.045 Uiso 1 1 calc R
C43 C 0.2449(2) 0.3092(2) 0.87636(12) 0.0198(5) Uani 1 1 d .
C44 C 0.1343(2) 0.3245(2) 0.86759(12) 0.0236(5) Uani 1 1 d .
C45 C 0.0690(2) 0.3587(3) 0.91554(14) 0.0286(6) Uani 1 1 d .
C46 C 0.1157(3) 0.3781(3) 0.97493(14) 0.0303(6) Uani 1 1 d .
C47 C 0.2281(3) 0.3655(3) 0.98625(12) 0.0276(6) Uani 1 1 d .
C48 C 0.2894(2) 0.3320(2) 0.93701(12) 0.0236(5) Uani 1 1 d .
C49 C 0.5468(3) 0.0675(3) 0.64909(14) 0.0339(7) Uani 1 1 d .
H49A H 0.6331 0.1174 0.6520 0.051 Uiso 1 1 calc R
H49B H 0.5096 0.0645 0.6085 0.051 Uiso 1 1 calc R
H49C H 0.5400 -0.0149 0.6545 0.051 Uiso 1 1 calc R
C50 C 0.2182(2) 0.2391(3) 0.46905(12) 0.0226(5) Uani 1 1 d .
C51 C 0.3079(2) 0.3438(3) 0.44335(13) 0.0318(6) Uani 1 1 d .
H51A H 0.2823 0.3395 0.4003 0.048 Uiso 1 1 calc R
H51B H 0.3900 0.3375 0.4456 0.048 Uiso 1 1 calc R
H51C H 0.3087 0.4212 0.4678 0.048 Uiso 1 1 calc R
C52 C 0.2210(3) 0.1189(3) 0.43095(13) 0.0319(6) Uani 1 1 d .
H52A H 0.1617 0.0510 0.4457 0.048 Uiso 1 1 calc R
H52B H 0.3029 0.1132 0.4355 0.048 Uiso 1 1 calc R
H52C H 0.2001 0.1158 0.3874 0.048 Uiso 1 1 calc R
C53 C 0.0903(2) 0.2485(3) 0.46155(13) 0.0302(6) Uani 1 1 d .
H53A H 0.0307 0.1814 0.4768 0.045 Uiso 1 1 calc R
H53B H 0.0694 0.2442 0.4178 0.045 Uiso 1 1 calc R
H53C H 0.0889 0.3258 0.4852 0.045 Uiso 1 1 calc R
C54 C 0.8915(2) 0.3474(3) 0.66272(12) 0.0240(6) Uani 1 1 d .
C55 C 0.8858(2) 0.3664(3) 0.59562(13) 0.0371(8) Uani 1 1 d .
H55A H 0.8141 0.3041 0.5728 0.056 Uiso 1 1 calc R
H55B H 0.9598 0.3603 0.5763 0.056 Uiso 1 1 calc R
H55C H 0.8799 0.4468 0.5949 0.056 Uiso 1 1 calc R
C56 C 1.0068(2) 0.4457(3) 0.69619(14) 0.0354(7) Uani 1 1 d .
H56A H 1.0004 0.5260 0.6958 0.053 Uiso 1 1 calc R
H56B H 1.0789 0.4389 0.6751 0.053 Uiso 1 1 calc R
H56C H 1.0145 0.4345 0.7390 0.053 Uiso 1 1 calc R
C57 C 0.9045(3) 0.2228(3) 0.66313(16) 0.0379(7) Uani 1 1 d .
H57A H 0.9121 0.2114 0.7059 0.057 Uiso 1 1 calc R
H57B H 0.9774 0.2179 0.6423 0.057 Uiso 1 1 calc R
H57C H 0.8322 0.1593 0.6415 0.057 Uiso 1 1 calc R
C58 C 0.7370(2) -0.0059(2) 0.95002(12) 0.0219(5) Uani 1 1 d .
C59 C 0.8658(2) 0.0844(3) 0.96863(14) 0.0313(6) Uani 1 1 d .
H59A H 0.9099 0.0504 0.9947 0.047 Uiso 1 1 calc R
H59B H 0.8600 0.1606 0.9916 0.047 Uiso 1 1 calc R
H59C H 0.9097 0.1000 0.9315 0.047 Uiso 1 1 calc R
C60 C 0.6691(3) -0.0269(3) 1.00900(12) 0.0302(6) Uani 1 1 d .
H60A H 0.5876 -0.0866 0.9980 0.045 Uiso 1 1 calc R
H60B H 0.6616 0.0497 1.0303 0.045 Uiso 1 1 calc R
H60C H 0.7150 -0.0570 1.0363 0.045 Uiso 1 1 calc R
C61 C 0.7489(2) -0.1254(3) 0.91744(13) 0.0272(6) Uani 1 1 d .
H61A H 0.7869 -0.1140 0.8784 0.041 Uiso 1 1 calc R
H61B H 0.6678 -0.1870 0.9092 0.041 Uiso 1 1 calc R
H61C H 0.7998 -0.1520 0.9438 0.041 Uiso 1 1 calc R
C62 C 0.3027(2) -0.2803(2) 0.59864(12) 0.0234(5) Uani 1 1 d .
C63 C 0.1782(2) -0.3676(3) 0.56988(13) 0.0302(6) Uani 1 1 d .
H63A H 0.1304 -0.4052 0.6020 0.045 Uiso 1 1 calc R
H63B H 0.1903 -0.4308 0.5382 0.045 Uiso 1 1 calc R
H63C H 0.1343 -0.3227 0.5510 0.045 Uiso 1 1 calc R
C64 C 0.3727(3) -0.3545(3) 0.62301(15) 0.0397(8) Uani 1 1 d .
H64A H 0.4536 -0.3006 0.6405 0.060 Uiso 1 1 calc R
H64B H 0.3818 -0.4154 0.5891 0.060 Uiso 1 1 calc R
H64C H 0.3276 -0.3950 0.6550 0.060 Uiso 1 1 calc R
C65 C 0.3731(3) -0.2200(3) 0.54711(13) 0.0328(7) Uani 1 1 d .
H65A H 0.3300 -0.1705 0.5318 0.049 Uiso 1 1 calc R
H65B H 0.3785 -0.2828 0.5132 0.049 Uiso 1 1 calc R
H65C H 0.4555 -0.1684 0.5636 0.049 Uiso 1 1 calc R

loop_
_atom_site_aniso_label
_atom_site_aniso_U_11
_atom_site_aniso_U_22
_atom_site_aniso_U_33
_atom_site_aniso_U_23
_atom_site_aniso_U_13
_atom_site_aniso_U_12
Zn1 0.02128(15) 0.02303(17) 0.01686(15) 0.00244(12) 0.00098(10) 0.01023(12)
Zn2 0.02239(16) 0.02822(18) 0.01632(15) 0.00260(12) 0.00284(10) 0.01310(12)
O1 0.0167(8) 0.0190(9) 0.0160(8) 0.0034(7) 0.0002(6) 0.0063(6)
O2 0.0170(8) 0.0156(9) 0.0205(9) 0.0004(7) 0.0019(6) 0.0058(6)
O3 0.0176(8) 0.0192(9) 0.0153(8) 0.0043(7) 0.0003(6) 0.0073(7)
O4 0.0191(8) 0.0204(10) 0.0205(9) 0.0030(7) 0.0063(6) 0.0041(7)
F1 0.0301(8) 0.0367(10) 0.0326(9) -0.0021(8) -0.0118(6) 0.0133(7)
F2 0.0221(8) 0.0419(11) 0.0703(14) -0.0001(10) 0.0062(8) 0.0166(8)
F3 0.0622(12) 0.0429(12) 0.0469(12) 0.0046(9) 0.0351(9) 0.0266(9)
F4 0.0713(12) 0.0409(11) 0.0169(8) 0.0012(8) 0.0037(8) 0.0246(9)
F5 0.0320(8) 0.0481(11) 0.0261(9) 0.0027(8) -0.0050(6) 0.0203(8)
C1 0.0115(10) 0.0231(13) 0.0211(12) 0.0047(10) 0.0013(8) 0.0049(9)
C2 0.0157(11) 0.0191(13) 0.0209(13) 0.0022(10) 0.0039(9) 0.0088(9)
C3 0.0166(11) 0.0207(13) 0.0192(12) 0.0003(10) -0.0004(8) 0.0086(9)
C4 0.0178(11) 0.0236(14) 0.0185(12) 0.0023(10) 0.0000(9) 0.0090(10)
C5 0.0194(11) 0.0211(13) 0.0200(13) 0.0048(10) 0.0040(9) 0.0100(10)
C6 0.0149(11) 0.0198(13) 0.0178(12) 0.0020(10) 0.0005(8) 0.0085(9)
C7 0.0146(11) 0.0210(13) 0.0173(12) 0.0012(10) 0.0009(8) 0.0090(9)
C8 0.0199(11) 0.0190(13) 0.0180(12) 0.0035(10) -0.0006(9) 0.0070(9)
C9 0.0158(11) 0.0135(12) 0.0198(12) 0.0029(9) -0.0008(8) 0.0026(9)
C10 0.0205(12) 0.0200(13) 0.0149(12) 0.0023(10) 0.0010(9) 0.0055(10)
C11 0.0162(11) 0.0182(13) 0.0204(12) 0.0016(10) 0.0034(9) 0.0044(9)
C12 0.0147(11) 0.0202(13) 0.0200(12) 0.0037(10) 0.0005(8) 0.0047(9)
C13 0.0163(11) 0.0165(12) 0.0174(12) 0.0011(10) 0.0000(8) 0.0017(9)
C14 0.0163(11) 0.0141(12) 0.0180(12) -0.0001(9) 0.0023(8) 0.0029(9)
C15 0.0188(11) 0.0165(12) 0.0158(12) 0.0015(9) -0.0007(8) 0.0050(9)
C16 0.0185(11) 0.0184(13) 0.0129(11) 0.0019(9) 0.0021(8) 0.0055(9)
C17 0.0170(11) 0.0238(13) 0.0140(11) 0.0032(10) 0.0021(8) 0.0080(9)
C18 0.0233(12) 0.0233(14) 0.0144(12) 0.0037(10) 0.0020(9) 0.0115(10)
C19 0.0252(12) 0.0212(13) 0.0156(12) 0.0044(10) 0.0031(9) 0.0097(10)
C20 0.0216(12) 0.0212(13) 0.0119(11) 0.0010(10) 0.0021(8) 0.0067(10)
C21 0.0207(11) 0.0214(13) 0.0113(11) 0.0029(9) 0.0014(8) 0.0108(9)
C22 0.0230(12) 0.0202(13) 0.0173(12) 0.0048(10) -0.0021(9) 0.0010(10)
C23 0.0158(11) 0.0174(13) 0.0203(13) 0.0068(10) 0.0009(8) 0.0003(9)
C24 0.0182(11) 0.0196(13) 0.0240(13) 0.0060(10) -0.0001(9) 0.0061(9)
C25 0.0174(11) 0.0167(13) 0.0214(13) 0.0018(10) 0.0004(9) 0.0047(9)
C26 0.0166(11) 0.0209(13) 0.0152(12) 0.0026(10) 0.0004(8) 0.0049(9)
C27 0.0134(11) 0.0175(13) 0.0208(12) 0.0039(10) 0.0021(8) 0.0025(9)
C28 0.0149(11) 0.0151(12) 0.0190(12) 0.0019(10) 0.0026(8) -0.0001(9)
C29 0.0216(12) 0.0177(13) 0.0235(13) -0.0007(10) 0.0025(9) 0.0047(10)
C30 0.0266(13) 0.0135(12) 0.0253(14) 0.0029(10) 0.0055(10) 0.0065(10)
C31 0.0290(14) 0.0214(14) 0.0295(15) 0.0035(11) 0.0026(10) 0.0095(11)
C32 0.0265(14) 0.0215(15) 0.0477(19) 0.0058(13) 0.0036(12) 0.0104(11)
C33 0.0352(16) 0.0218(15) 0.051(2) 0.0065(13) 0.0200(13) 0.0107(12)
C34 0.0422(17) 0.0246(16) 0.0341(17) 0.0009(13) 0.0157(13) 0.0093(12)
C35 0.0328(14) 0.0221(15) 0.0253(14) 0.0017(11) 0.0045(11) 0.0047(11)
C36 0.0228(13) 0.0303(16) 0.0222(14) 0.0053(11) 0.0082(10) 0.0057(11)
C37 0.0230(13) 0.0331(16) 0.0209(13) 0.0043(11) 0.0094(10) 0.0017(11)
C38 0.0263(14) 0.046(2) 0.0309(16) 0.0142(14) 0.0052(11) 0.0087(13)
C39 0.0285(16) 0.079(3) 0.0361(18) 0.0267(19) 0.0028(12) 0.0099(16)
C40 0.0302(17) 0.088(3) 0.0283(18) 0.0149(19) -0.0029(12) -0.0067(18)
C41 0.047(2) 0.051(2) 0.0292(18) -0.0067(16) 0.0059(14) -0.0165(17)
C42 0.0339(15) 0.0370(19) 0.0312(16) -0.0032(14) 0.0092(12) 0.0013(13)
C43 0.0222(12) 0.0170(13) 0.0196(12) 0.0016(10) 0.0027(9) 0.0064(9)
C44 0.0234(13) 0.0211(14) 0.0238(14) 0.0010(11) 0.0006(9) 0.0054(10)
C45 0.0189(13) 0.0199(14) 0.0458(18) 0.0027(12) 0.0072(11) 0.0063(10)
C46 0.0349(15) 0.0213(14) 0.0364(17) 0.0041(12) 0.0222(12) 0.0115(11)
C47 0.0428(16) 0.0211(14) 0.0193(13) 0.0057(11) 0.0064(11) 0.0101(11)
C48 0.0244(13) 0.0231(14) 0.0250(14) 0.0046(11) 0.0041(10) 0.0098(10)
C49 0.0293(14) 0.0271(16) 0.0387(17) -0.0041(13) 0.0113(12) 0.0050(12)
C50 0.0223(12) 0.0283(15) 0.0176(13) 0.0024(11) 0.0006(9) 0.0097(10)
C51 0.0331(15) 0.0409(18) 0.0181(14) 0.0096(12) -0.0002(10) 0.0056(12)
C52 0.0356(15) 0.0364(18) 0.0205(14) -0.0014(12) 0.0000(11) 0.0110(12)
C53 0.0258(13) 0.0446(19) 0.0229(14) 0.0085(13) -0.0007(10) 0.0143(12)
C54 0.0163(12) 0.0337(16) 0.0223(13) 0.0058(11) 0.0030(9) 0.0080(10)
C55 0.0242(14) 0.064(2) 0.0237(15) 0.0054(14) 0.0056(11) 0.0165(14)
C56 0.0235(14) 0.048(2) 0.0315(16) 0.0112(14) 0.0028(11) 0.0052(13)
C57 0.0330(16) 0.0406(19) 0.0472(19) 0.0078(15) 0.0128(13) 0.0214(14)
C58 0.0215(12) 0.0253(14) 0.0207(13) 0.0040(11) 0.0000(9) 0.0104(10)
C59 0.0269(14) 0.0288(16) 0.0401(17) 0.0085(13) -0.0086(11) 0.0111(12)
C60 0.0379(15) 0.0415(18) 0.0195(14) 0.0103(12) 0.0040(11) 0.0219(13)
C61 0.0292(14) 0.0276(15) 0.0297(15) 0.0078(12) 0.0043(10) 0.0148(11)
C62 0.0241(13) 0.0221(14) 0.0251(14) 0.0002(11) -0.0006(10) 0.0114(10)
C63 0.0298(14) 0.0270(16) 0.0289(15) -0.0036(12) 0.0010(11) 0.0072(11)
C64 0.0539(19) 0.0386(19) 0.0340(17) -0.0066(14) -0.0090(13) 0.0322(15)
C65 0.0319(15) 0.0346(17) 0.0277(15) -0.0020(13) 0.0073(11) 0.0090(12)

loop_
_atom_type_symbol
_atom_type_description
_atom_type_scat_dispersion_real
_atom_type_scat_dispersion_imag
_atom_type_scat_source
C C 0.0033 0.0016 'International Tables Vol C Tables 4.2.6.8 and 6.1.1.4'
H H 0.0000 0.0000 'International Tables Vol C Tables 4.2.6.8 and 6.1.1.4'
O O 0.0106 0.0060 'International Tables Vol C Tables 4.2.6.8 and 6.1.1.4'
F F 0.0171 0.0103 'International Tables Vol C Tables 4.2.6.8 and 6.1.1.4'
Zn Zn 0.2839 1.4301 'International Tables Vol C Tables 4.2.6.8 and 6.1.1.4'

loop_
_geom_angle_atom_site_label_1
_geom_angle_atom_site_label_2
_geom_angle_atom_site_label_3
_geom_angle
C49 Zn1 O3 143.44(11)
C49 Zn1 O1 137.30(11)
O3 Zn1 O1 79.23(7)
C49 Zn1 Zn2 176.65(10)
O3 Zn1 Zn2 39.58(5)
O1 Zn1 Zn2 39.65(5)
O1 Zn2 O3 80.38(7)
O1 Zn2 C43 146.90(9)
O3 Zn2 C43 131.91(9)
O1 Zn2 O2 80.62(6)
O3 Zn2 O2 86.64(6)
C43 Zn2 O2 105.04(9)
O1 Zn2 O4 83.87(6)
O3 Zn2 O4 82.06(6)
C43 Zn2 O4 92.79(8)
O2 Zn2 O4 162.14(6)
O1 Zn2 Zn1 40.86(5)
O3 Zn2 Zn1 39.52(5)
C43 Zn2 Zn1 169.84(8)
O2 Zn2 Zn1 81.47(4)
O4 Zn2 Zn1 81.01(4)
C7 O1 Zn2 149.56(15)
C7 O1 Zn1 110.95(14)
Zn2 O1 Zn1 99.49(7)
C14 O2 C29 111.41(17)
C14 O2 Zn2 112.80(14)
C29 O2 Zn2 135.49(14)
C21 O3 Zn1 117.31(14)
C21 O3 Zn2 141.77(15)
Zn1 O3 Zn2 100.90(7)
C28 O4 C36 114.77(19)
C28 O4 Zn2 112.81(12)
C36 O4 Zn2 130.82(15)
C2 C1 C27 113.18(18)
C2 C1 H1A 108.9
C27 C1 H1A 108.9
C2 C1 H1B 108.9
C27 C1 H1B 108.9
H1A C1 H1B 107.8
C3 C2 C7 118.6(2)
C3 C2 C1 122.0(2)
C7 C2 C1 119.4(2)
C2 C3 C4 122.2(2)
C2 C3 H3 118.9
C4 C3 H3 118.9
C5 C4 C3 117.4(2)
C5 C4 C50 123.1(2)
C3 C4 C50 119.5(2)
C4 C5 C6 122.2(2)
C4 C5 H5 118.9
C6 C5 H5 118.9
C7 C6 C5 118.6(2)
C7 C6 C8 121.5(2)
C5 C6 C8 119.7(2)
O1 C7 C6 120.3(2)
O1 C7 C2 118.7(2)
C6 C7 C2 120.8(2)
C9 C8 C6 118.5(2)
C9 C8 H8A 107.7
C6 C8 H8A 107.7
C9 C8 H8B 107.7
C6 C8 H8B 107.7
H8A C8 H8B 107.1
C14 C9 C10 117.6(2)
C14 C9 C8 122.5(2)
C10 C9 C8 119.9(2)
C11 C10 C9 122.4(2)
C11 C10 H10 118.8
C9 C10 H10 118.8
C10 C11 C12 117.3(2)
C10 C11 C54 123.2(2)
C12 C11 C54 119.6(2)
C13 C12 C11 122.8(2)
C13 C12 H12 118.6
C11 C12 H12 118.6
C12 C13 C14 117.5(2)
C12 C13 C15 120.3(2)
C14 C13 C15 122.2(2)
C9 C14 C13 122.0(2)
C9 C14 O2 118.5(2)
C13 C14 O2 119.4(2)
C16 C15 C13 114.8(2)
C16 C15 H15A 108.6
C13 C15 H15A 108.6
C16 C15 H15B 108.6
C13 C15 H15B 108.6
H15A C15 H15B 107.6
C17 C16 C21 118.1(2)
C17 C16 C15 122.1(2)
C21 C16 C15 119.6(2)
C18 C17 C16 122.3(2)
C18 C17 H17 118.9
C16 C17 H17 118.9
C17 C18 C19 117.6(2)
C17 C18 C58 123.0(2)
C19 C18 C58 119.3(2)
C20 C19 C18 122.0(2)
C20 C19 H19 119.0
C18 C19 H19 119.0
C19 C20 C21 118.4(2)
C19 C20 C22 119.6(2)
C21 C20 C22 121.5(2)
O3 C21 C16 119.0(2)
O3 C21 C20 119.4(2)
C16 C21 C20 121.6(2)
C20 C22 C23 119.6(2)
C20 C22 H22A 107.4
C23 C22 H22A 107.4
C20 C22 H22B 107.4
C23 C22 H22B 107.4
H22A C22 H22B 107.0
C24 C23 C28 117.6(2)
C24 C23 C22 120.3(2)
C28 C23 C22 122.0(2)
C23 C24 C25 122.7(2)
C23 C24 H24 118.7
C25 C24 H24 118.7
C26 C25 C24 117.4(2)
C26 C25 C62 119.4(2)
C24 C25 C62 123.2(2)
C27 C26 C25 122.3(2)
C27 C26 H26 118.8
C25 C26 H26 118.8
C26 C27 C28 118.0(2)
C26 C27 C1 120.1(2)
C28 C27 C1 121.9(2)
O4 C28 C27 118.1(2)
O4 C28 C23 120.2(2)
C27 C28 C23 121.5(2)
O2 C29 C30 109.66(19)
O2 C29 H29A 109.7
C30 C29 H29A 109.7
O2 C29 H29B 109.7
C30 C29 H29B 109.7
H29A C29 H29B 108.2
C35 C30 C31 118.7(2)
C35 C30 C29 120.7(2)
C31 C30 C29 120.7(2)
C32 C31 C30 120.4(3)
C32 C31 H31 119.8
C30 C31 H31 119.8
C33 C32 C31 120.6(3)
C33 C32 H32 119.7
C31 C32 H32 119.7
C32 C33 C34 119.6(3)
C32 C33 H33 120.2
C34 C33 H33 120.2
C35 C34 C33 119.4(3)
C35 C34 H34 120.3
C33 C34 H34 120.3
C30 C35 C34 121.3(3)
C30 C35 H35 119.4
C34 C35 H35 119.4
O4 C36 C37 114.9(2)
O4 C36 H36A 108.5
C37 C36 H36A 108.5
O4 C36 H36B 108.5
C37 C36 H36B 108.5
H36A C36 H36B 107.5
C42 C37 C38 119.7(3)
C42 C37 C36 120.2(3)
C38 C37 C36 120.0(3)
C39 C38 C37 120.1(3)
C39 C38 H38 120.0
C37 C38 H38 120.0
C38 C39 C40 120.2(4)
C38 C39 H39 119.9
C40 C39 H39 119.9
C41 C40 C39 119.7(3)
C41 C40 H40 120.1
C39 C40 H40 120.1
C40 C41 C42 120.8(4)
C40 C41 H41 119.6
C42 C41 H41 119.6
C41 C42 C37 119.5(3)
C41 C42 H42 120.2
C37 C42 H42 120.2
C44 C43 C48 115.3(2)
C44 C43 Zn2 122.00(19)
C48 C43 Zn2 122.72(18)
F1 C44 C43 119.5(2)
F1 C44 C45 117.1(2)
C43 C44 C45 123.4(3)
F2 C45 C46 120.6(3)
F2 C45 C44 120.1(3)
C46 C45 C44 119.3(2)
F3 C46 C45 120.8(3)
F3 C46 C47 119.7(3)
C45 C46 C47 119.6(2)
F4 C47 C48 121.8(3)
F4 C47 C46 119.4(2)
C48 C47 C46 118.8(3)
F5 C48 C47 116.9(2)
F5 C48 C43 119.4(2)
C47 C48 C43 123.6(2)
Zn1 C49 H49A 109.5
Zn1 C49 H49B 109.5
H49A C49 H49B 109.5
Zn1 C49 H49C 109.5
H49A C49 H49C 109.5
H49B C49 H49C 109.5
C53 C50 C51 107.7(2)
C53 C50 C4 109.7(2)
C51 C50 C4 112.2(2)
C53 C50 C52 109.5(2)
C51 C50 C52 108.4(2)
C4 C50 C52 109.3(2)
C50 C51 H51A 109.5
C50 C51 H51B 109.5
H51A C51 H51B 109.5
C50 C51 H51C 109.5
H51A C51 H51C 109.5
H51B C51 H51C 109.5
C50 C52 H52A 109.5
C50 C52 H52B 109.5
H52A C52 H52B 109.5
C50 C52 H52C 109.5
H52A C52 H52C 109.5
H52B C52 H52C 109.5
C50 C53 H53A 109.5
C50 C53 H53B 109.5
H53A C53 H53B 109.5
C50 C53 H53C 109.5
H53A C53 H53C 109.5
H53B C53 H53C 109.5
C11 C54 C57 110.9(2)
C11 C54 C55 112.1(2)
C57 C54 C55 108.9(3)
C11 C54 C56 108.9(2)
C57 C54 C56 108.5(2)
C55 C54 C56 107.4(2)
C54 C55 H55A 109.5
C54 C55 H55B 109.5
H55A C55 H55B 109.5
C54 C55 H55C 109.5
H55A C55 H55C 109.5
H55B C55 H55C 109.5
C54 C56 H56A 109.5
C54 C56 H56B 109.5
H56A C56 H56B 109.5
C54 C56 H56C 109.5
H56A C56 H56C 109.5
H56B C56 H56C 109.5
C54 C57 H57A 109.5
C54 C57 H57B 109.5
H57A C57 H57B 109.5
C54 C57 H57C 109.5
H57A C57 H57C 109.5
H57B C57 H57C 109.5
C61 C58 C59 108.2(2)
C61 C58 C60 109.1(2)
C59 C58 C60 108.5(2)
C61 C58 C18 111.1(2)
C59 C58 C18 111.8(2)
C60 C58 C18 108.2(2)
C58 C59 H59A 109.5
C58 C59 H59B 109.5
H59A C59 H59B 109.5
C58 C59 H59C 109.5
H59A C59 H59C 109.5
H59B C59 H59C 109.5
C58 C60 H60A 109.5
C58 C60 H60B 109.5
H60A C60 H60B 109.5
C58 C60 H60C 109.5
H60A C60 H60C 109.5
H60B C60 H60C 109.5
C58 C61 H61A 109.5
C58 C61 H61B 109.5
H61A C61 H61B 109.5
C58 C61 H61C 109.5
H61A C61 H61C 109.5
H61B C61 H61C 109.5
C64 C62 C63 108.2(2)
C64 C62 C25 112.1(2)
C63 C62 C25 108.9(2)
C64 C62 C65 108.8(2)
C63 C62 C65 107.8(2)
C25 C62 C65 111.0(2)
C62 C63 H63A 109.5
C62 C63 H63B 109.5
H63A C63 H63B 109.5
C62 C63 H63C 109.5
H63A C63 H63C 109.5
H63B C63 H63C 109.5
C62 C64 H64A 109.5
C62 C64 H64B 109.5
H64A C64 H64B 109.5
C62 C64 H64C 109.5
H64A C64 H64C 109.5
H64B C64 H64C 109.5
C62 C65 H65A 109.5
C62 C65 H65B 109.5
H65A C65 H65B 109.5
C62 C65 H65C 109.5
H65A C65 H65C 109.5
H65B C65 H65C 109.5

loop_
_geom_bond_atom_site_label_1
_geom_bond_atom_site_label_2
_geom_bond_distance
Zn1 C49 1.932(3)
Zn1 O3 1.9529(16)
Zn1 O1 1.9986(16)
Zn1 Zn2 3.0134(4)
Zn2 O1 1.9496(17)
Zn2 O3 1.9552(16)
Zn2 C43 1.968(2)
Zn2 O2 2.3384(17)
Zn2 O4 2.4071(18)
O1 C7 1.358(3)
O2 C14 1.411(3)
O2 C29 1.455(3)
O3 C21 1.364(3)
O4 C28 1.400(3)
O4 C36 1.459(3)
F1 C44 1.359(3)
F2 C45 1.348(3)
F3 C46 1.341(3)
F4 C47 1.346(3)
F5 C48 1.362(3)
C1 C2 1.518(3)
C1 C27 1.520(3)
C1 H1A 0.9900
C1 H1B 0.9900
C2 C3 1.386(3)
C2 C7 1.411(3)
C3 C4 1.405(3)
C3 H3 0.9500
C4 C5 1.398(3)
C4 C50 1.536(3)
C5 C6 1.398(3)
C5 H5 0.9500
C6 C7 1.396(3)
C6 C8 1.534(3)
C8 C9 1.521(3)
C8 H8A 0.9900
C8 H8B 0.9900
C9 C14 1.395(3)
C9 C10 1.402(3)
C10 C11 1.394(3)
C10 H10 0.9500
C11 C12 1.399(3)
C11 C54 1.530(3)
C12 C13 1.392(3)
C12 H12 0.9500
C13 C14 1.402(3)
C13 C15 1.521(3)
C15 C16 1.519(3)
C15 H15A 0.9900
C15 H15B 0.9900
C16 C17 1.398(3)
C16 C21 1.398(3)
C17 C18 1.392(4)
C17 H17 0.9500
C18 C19 1.407(4)
C18 C58 1.543(3)
C19 C20 1.392(3)
C19 H19 0.9500
C20 C21 1.397(4)
C20 C22 1.526(3)
C22 C23 1.528(3)
C22 H22A 0.9900
C22 H22B 0.9900
C23 C24 1.390(4)
C23 C28 1.405(3)
C24 C25 1.399(3)
C24 H24 0.9500
C25 C26 1.397(3)
C25 C62 1.537(4)
C26 C27 1.393(3)
C26 H26 0.9500
C27 C28 1.401(3)
C29 C30 1.499(3)
C29 H29A 0.9900
C29 H29B 0.9900
C30 C35 1.382(4)
C30 C31 1.397(4)
C31 C32 1.387(4)
C31 H31 0.9500
C32 C33 1.379(4)
C32 H32 0.9500
C33 C34 1.396(5)
C33 H33 0.9500
C34 C35 1.393(4)
C34 H34 0.9500
C35 H35 0.9500
C36 C37 1.503(4)
C36 H36A 0.9900
C36 H36B 0.9900
C37 C42 1.389(4)
C37 C38 1.397(4)
C38 C39 1.385(4)
C38 H38 0.9500
C39 C40 1.385(6)
C39 H39 0.9500
C40 C41 1.381(6)
C40 H40 0.9500
C41 C42 1.391(5)
C41 H41 0.9500
C42 H42 0.9500
C43 C44 1.368(3)
C43 C48 1.379(4)
C44 C45 1.387(4)
C45 C46 1.365(4)
C46 C47 1.385(4)
C47 C48 1.375(4)
C49 H49A 0.9800
C49 H49B 0.9800
C49 H49C 0.9800
C50 C53 1.534(3)
C50 C51 1.534(4)
C50 C52 1.538(4)
C51 H51A 0.9800
C51 H51B 0.9800
C51 H51C 0.9800
C52 H52A 0.9800
C52 H52B 0.9800
C52 H52C 0.9800
C53 H53A 0.9800
C53 H53B 0.9800
C53 H53C 0.9800
C54 C57 1.534(4)
C54 C55 1.536(4)
C54 C56 1.542(4)
C55 H55A 0.9800
C55 H55B 0.9800
C55 H55C 0.9800
C56 H56A 0.9800
C56 H56B 0.9800
C56 H56C 0.9800
C57 H57A 0.9800
C57 H57B 0.9800
C57 H57C 0.9800
C58 C61 1.526(4)
C58 C59 1.534(4)
C58 C60 1.540(4)
C59 H59A 0.9800
C59 H59B 0.9800
C59 H59C 0.9800
C60 H60A 0.9800
C60 H60B 0.9800
C60 H60C 0.9800
C61 H61A 0.9800
C61 H61B 0.9800
C61 H61C 0.9800
C62 C64 1.528(4)
C62 C63 1.535(4)
C62 C65 1.542(4)
C63 H63A 0.9800
C63 H63B 0.9800
C63 H63C 0.9800
C64 H64A 0.9800
C64 H64B 0.9800
C64 H64C 0.9800
C65 H65A 0.9800
C65 H65B 0.9800
C65 H65C 0.9800
